data_4340859
loop_
_publ_author_name
'Hailmann, Michael'
'Konieczka, Szymon Z.'
'Himmelspach, Alexander'
'L\"oblein, Jochen'
'Reiss, Guido J.'
'Finze, Maik'

_publ_section_title
;
 Carba-closo-dodecaborate Anions with Two Functional Groups:
 [1-R-12-HC\\tb C-closo-1-CB11H10](-) (R = CN, NC, CO2H, C(O)NH2,
 NHC(O)H).
;
_journal_issue 17
_journal_name_full 'Inorganic chemistry'
_journal_page_first 9385
_journal_page_last 9399
_journal_paper_doi 10.1021/ic501526g
_journal_volume 53
_journal_year 2014
_chemical_formula_moiety 'C3.96 H11.98 B11 I0.02 O2, C8 H20 N'
_chemical_formula_sum 'C11.96 H31.98 B11 I0.02 N O2'
_chemical_formula_weight 343.36
_chemical_name_systematic
;
 ?
;
_space_group_crystal_system tetragonal
_space_group_IT_number 88
_space_group_name_Hall '-I 4ad'
_space_group_name_H-M_alt 'I 41/a'
_symmetry_space_group_name_Hall '-I 4ad'
_symmetry_space_group_name_H-M 'I 41/a :2'
_atom_sites_solution_hydrogens mixed
_audit_creation_method SHELXL-97
_cell_angle_alpha 90
_cell_angle_beta 90
_cell_angle_gamma 90
_cell_formula_units_Z 16
_cell_length_a 17.3207(9)
_cell_length_b 17.3207(9)
_cell_length_c 26.9149(14)
_cell_measurement_reflns_used 9928
_cell_measurement_temperature 100(2)
_cell_measurement_theta_max 26.69
_cell_measurement_theta_min 2.246
_cell_volume 8074.6(7)
_computing_cell_refinement 'Saint+ ver. 7.68A (Bruker AXS)'
_computing_data_collection 'APEX2 ver. 2010.3 (Bruker AXS)'
_computing_data_reduction 'Saint+ ver. 7.68A (Bruker AXS)'
_computing_molecular_graphics 'XP ver. 5.1 (Bruker AXS, 1998)'
_computing_publication_material 'SHELXL-97 (Sheldrick, 2008)'
_computing_structure_refinement 'SHELXL-97 (Sheldrick, 2008)'
_computing_structure_solution 'SHELXS-97 (Sheldrick, 2008)'
_diffrn_ambient_temperature 100(2)
_diffrn_measured_fraction_theta_full 0.971
_diffrn_measured_fraction_theta_max 1.000
_diffrn_measurement_device_type 'Bruker X8-APEX II'
_diffrn_measurement_method '\f and \w scans'
_diffrn_radiation_monochromator graphite
_diffrn_radiation_source 'rotating anode'
_diffrn_radiation_type MoK\a
_diffrn_radiation_wavelength 0.71073
_diffrn_reflns_av_R_equivalents 0.0685
_diffrn_reflns_av_unetI/netI 0.0322
_diffrn_reflns_Laue_measured_fraction_full 0.971
_diffrn_reflns_Laue_measured_fraction_max 1.000
_diffrn_reflns_limit_h_max 20
_diffrn_reflns_limit_h_min -20
_diffrn_reflns_limit_k_max 20
_diffrn_reflns_limit_k_min -20
_diffrn_reflns_limit_l_max 32
_diffrn_reflns_limit_l_min -32
_diffrn_reflns_number 46362
_diffrn_reflns_point_group_measured_fraction_full 0.971
_diffrn_reflns_point_group_measured_fraction_max 1.000
_diffrn_reflns_theta_full 25.242
_diffrn_reflns_theta_max 24.996
_diffrn_reflns_theta_min 1.398
_exptl_absorpt_coefficient_mu 0.093
_exptl_absorpt_correction_type none
_exptl_crystal_colour colorless
_exptl_crystal_density_diffrn 1.130
_exptl_crystal_density_meas ?
_exptl_crystal_description block
_exptl_crystal_F_000 2924.8
_exptl_crystal_size_max 0.104
_exptl_crystal_size_mid 0.082
_exptl_crystal_size_min 0.073
_refine_diff_density_max 0.612
_refine_diff_density_min -0.667
_refine_diff_density_rms 0.060
_refine_ls_extinction_method none
_refine_ls_goodness_of_fit_ref 1.225
_refine_ls_hydrogen_treatment mixed
_refine_ls_matrix_type full
_refine_ls_number_parameters 277
_refine_ls_number_reflns 3555
_refine_ls_number_restraints 24
_refine_ls_restrained_S_all 1.281
_refine_ls_R_factor_all 0.1029
_refine_ls_R_factor_gt 0.0652
_refine_ls_shift/su_max 0.002
_refine_ls_shift/su_mean 0.000
_refine_ls_structure_factor_coef Fsqd
_refine_ls_weighting_details 'w=1/[\s^2^(Fo^2^)+(0.0017P)^2^+19.4500P] where P=(Fo^2^+2Fc^2^)/3'
_refine_ls_weighting_scheme calc
_refine_ls_wR_factor_gt 0.1123
_refine_ls_wR_factor_ref 0.1294
_reflns_Friedel_coverage 0.000
_reflns_number_gt 2302
_reflns_number_total 3555
_reflns_threshold_expression 'I > 2\s(I)'
_cod_data_source_file ic501526g_si_002.cif
_cod_data_source_block '[Et4N][1-HO2C-12-HCC-closo-1-CB11H10]'
_cod_depositor_comments
;Adding full bibliography for 4340857--4340862.cif.

The following automatic conversions were performed:

'_exptl_crystal_density_meas' value 'not measured' was changed to '?'
- the value is perceived as not measured.

Automatic conversion script
Id: cif_fix_values 3008 2015-01-20 13:52:24Z robertas 
;
_cod_original_cell_volume 8074.6(9)
_cod_database_code 4340859
_shelx_space_group_comment
;
The symmetry employed for this shelxl refinement is uniquely defined
by the following loop, which should always be used as a source of
symmetry information in preference to the above space-group names.
They are only intended as comments.
;

loop_
_space_group_symop_operation_xyz
'x, y, z'
'-x+1/2, -y, z+1/2'
'-y+3/4, x+1/4, z+1/4'
'y+3/4, -x+3/4, z+3/4'
'x+1/2, y+1/2, z+1/2'
'-x+1, -y+1/2, z+1'
'-y+5/4, x+3/4, z+3/4'
'y+5/4, -x+5/4, z+5/4'
'-x, -y, -z'
'x-1/2, y, -z-1/2'
'y-3/4, -x-1/4, -z-1/4'
'-y-3/4, x-3/4, -z-3/4'
'-x+1/2, -y+1/2, -z+1/2'
'x, y+1/2, -z'
'y-1/4, -x+1/4, -z+1/4'
'-y-1/4, x-1/4, -z-1/4'

loop_
_atom_site_label
_atom_site_type_symbol
_atom_site_fract_x
_atom_site_fract_y
_atom_site_fract_z
_atom_site_U_iso_or_equiv
_atom_site_adp_type
_atom_site_occupancy
_atom_site_site_symmetry_order
_atom_site_calc_flag
_atom_site_refinement_flags_posn
_atom_site_refinement_flags_adp
_atom_site_refinement_flags_occupancy
_atom_site_disorder_assembly
_atom_site_disorder_group
O1 O 0.30209(10) 0.28645(10) 0.37524(9) 0.0330(5) Uani 1 1 d . . . . .
H1 H 0.3306(18) 0.2481(19) 0.3744(13) 0.050 Uiso 1 1 d . U . . .
O2 O 0.41576(10) 0.34548(10) 0.37618(8) 0.0312(4) Uani 1 1 d . . . . .
C2 C 0.34540(14) 0.34850(14) 0.37558(10) 0.0237(5) Uani 1 1 d . . . . .
C1 C 0.30158(13) 0.42315(13) 0.37507(10) 0.0208(5) Uani 1 1 d . . . . .
B2 B 0.34402(18) 0.49467(18) 0.34037(11) 0.0220(7) Uani 1 1 d . . . . .
H2 H 0.3984 0.4878 0.3183 0.026 Uiso 1 1 calc R U . . .
B3 B 0.34506(18) 0.49707(18) 0.40660(12) 0.0237(7) Uani 1 1 d . . . . .
H3 H 0.4002 0.4919 0.4280 0.028 Uiso 1 1 calc R U . . .
B4 B 0.25737(18) 0.45390(18) 0.42869(11) 0.0229(7) Uani 1 1 d . . . . .
H4 H 0.2549 0.4205 0.4643 0.028 Uiso 1 1 calc R U . . .
B5 B 0.20225(16) 0.42581(16) 0.37576(12) 0.0224(6) Uani 1 1 d . . . . .
H5 H 0.1637 0.3739 0.3769 0.027 Uiso 1 1 calc R U . . .
B6 B 0.25569(18) 0.45039(18) 0.32118(11) 0.0217(7) Uani 1 1 d . . . . .
H6 H 0.2520 0.4145 0.2866 0.026 Uiso 1 1 calc R U . . .
B7 B 0.32173(16) 0.58092(16) 0.37237(12) 0.0227(6) Uani 1 1 d . . . . .
H7 H 0.3610 0.6323 0.3714 0.027 Uiso 1 1 calc R U . . .
B8 B 0.26828(18) 0.55617(18) 0.42685(11) 0.0227(7) Uani 1 1 d . . . . .
H8 H 0.2724 0.5912 0.4617 0.027 Uiso 1 1 calc R U . . .
B9 B 0.17967(18) 0.51225(18) 0.40767(11) 0.0232(7) Uani 1 1 d . . . . .
H9 H 0.1253 0.5184 0.4299 0.028 Uiso 1 1 calc R U . . .
B10 B 0.17847(18) 0.50989(18) 0.34126(12) 0.0229(7) Uani 1 1 d . . . . .
H10 H 0.1234 0.5144 0.3197 0.028 Uiso 1 1 calc R U . . .
B11 B 0.26665(18) 0.55214(18) 0.31925(11) 0.0213(7) Uani 1 1 d . . . . .
H11 H 0.2697 0.5843 0.2832 0.026 Uiso 1 1 calc R U . . .
B12 B 0.21916(16) 0.59079(16) 0.37295(12) 0.0211(6) Uani 1 1 d . . . . .
C3 C 0.18079(15) 0.6725(2) 0.37149(11) 0.0251(7) Uani 0.98 1 d . . P A 1
C4 C 0.1549(2) 0.73330(19) 0.37065(12) 0.0266(7) Uani 0.98 1 d . . P A 1
H4A H 0.1334 0.7837 0.3700 0.032 Uiso 0.98 1 calc R U P A 1
I1 I 0.1812(7) 0.7098(9) 0.3733(6) 0.023(3) Uiso 0.02 1 d . . P A 2
N1 N 0.5000 0.2500 0.51902(10) 0.0193(6) Uani 1 2 d S T P . .
C10 C 0.5047(3) 0.3198(2) 0.48622(16) 0.0421(11) Uani 0.730(4) 1 d . . P B 3
H10A H 0.5501 0.3134 0.4643 0.051 Uiso 0.730(4) 1 calc R U P B 3
H10B H 0.4584 0.3199 0.4646 0.051 Uiso 0.730(4) 1 calc R U P B 3
C11 C 0.5104(4) 0.3969(4) 0.5095(2) 0.0425(15) Uani 0.730(4) 1 d . . P B 3
H11A H 0.5156 0.4363 0.4836 0.064 Uiso 0.730(4) 1 calc R U P B 3
H11B H 0.5557 0.3985 0.5314 0.064 Uiso 0.730(4) 1 calc R U P B 3
H11C H 0.4638 0.4070 0.5291 0.064 Uiso 0.730(4) 1 calc R U P B 3
C12 C 0.5695(3) 0.2446(3) 0.55260(19) 0.0523(12) Uani 0.730(4) 1 d . U P B 3
H12A H 0.5634 0.1985 0.5740 0.063 Uiso 0.730(4) 1 calc R U P B 3
H12B H 0.5699 0.2904 0.5746 0.063 Uiso 0.730(4) 1 calc R U P B 3
C13 C 0.6468(6) 0.2396(7) 0.5269(3) 0.088(3) Uani 0.730(4) 1 d . U P B 3
H13A H 0.6498 0.1913 0.5080 0.132 Uiso 0.730(4) 1 calc R U P B 3
H13B H 0.6881 0.2408 0.5517 0.132 Uiso 0.730(4) 1 calc R U P B 3
H13C H 0.6527 0.2835 0.5042 0.132 Uiso 0.730(4) 1 calc R U P B 3
C15 C 0.5007(8) 0.3193(7) 0.5521(4) 0.0421(11) Uani 0.270(4) 1 d . . P B 4
H15A H 0.4564 0.3145 0.5751 0.051 Uiso 0.270(4) 1 calc R U P B 4
H15B H 0.5481 0.3165 0.5726 0.051 Uiso 0.270(4) 1 calc R U P B 4
C16 C 0.4975(12) 0.3956(12) 0.5307(7) 0.0425(15) Uani 0.270(4) 1 d . . P B 4
H16A H 0.5430 0.4038 0.5097 0.064 Uiso 0.270(4) 1 calc R U P B 4
H16B H 0.4967 0.4342 0.5573 0.064 Uiso 0.270(4) 1 calc R U P B 4
H16C H 0.4506 0.4005 0.5105 0.064 Uiso 0.270(4) 1 calc R U P B 4
C17 C 0.5704(8) 0.2493(8) 0.4845(5) 0.0523(12) Uani 0.270(4) 1 d . U P B 4
H17A H 0.5603 0.2096 0.4588 0.063 Uiso 0.270(4) 1 calc R U P B 4
H17B H 0.5712 0.2997 0.4672 0.063 Uiso 0.270(4) 1 calc R U P B 4
C18 C 0.6432(17) 0.237(2) 0.5018(10) 0.088(3) Uani 0.270(4) 1 d . U P B 4
H18A H 0.6607 0.1854 0.4912 0.132 Uiso 0.270(4) 1 calc R U P B 4
H18B H 0.6433 0.2394 0.5381 0.132 Uiso 0.270(4) 1 calc R U P B 4
H18C H 0.6781 0.2760 0.4883 0.132 Uiso 0.270(4) 1 calc R U P B 4
N2 N 0.5000 0.7500 0.26550(10) 0.0237(6) Uani 1 2 d S T P . .
C20 C 0.4962(2) 0.67998(19) 0.23109(12) 0.0275(8) Uani 0.852(3) 1 d . . P C 5
H20A H 0.4508 0.6857 0.2091 0.033 Uiso 0.852(3) 1 calc R U P C 5
H20B H 0.5428 0.6799 0.2098 0.033 Uiso 0.852(3) 1 calc R U P C 5
C21 C 0.4908(4) 0.6029(4) 0.25715(16) 0.0435(13) Uani 0.852(3) 1 d . . P C 5
H21A H 0.4464 0.6031 0.2797 0.065 Uiso 0.852(3) 1 calc R U P C 5
H21B H 0.5381 0.5938 0.2762 0.065 Uiso 0.852(3) 1 calc R U P C 5
H21C H 0.4843 0.5618 0.2325 0.065 Uiso 0.852(3) 1 calc R U P C 5
C22 C 0.5705(2) 0.7456(2) 0.29848(12) 0.0351(9) Uani 0.852(3) 1 d . . P C 5
H22A H 0.5660 0.6988 0.3194 0.042 Uiso 0.852(3) 1 calc R U P C 5
H22B H 0.5700 0.7908 0.3210 0.042 Uiso 0.852(3) 1 calc R U P C 5
C23 C 0.6482(7) 0.7432(7) 0.2722(3) 0.0445(18) Uani 0.852(3) 1 d . . P C 5
H23A H 0.6513 0.6966 0.2516 0.067 Uiso 0.852(3) 1 calc R U P C 5
H23B H 0.6897 0.7425 0.2969 0.067 Uiso 0.852(3) 1 calc R U P C 5
H23C H 0.6537 0.7890 0.2511 0.067 Uiso 0.852(3) 1 calc R U P C 5
C25 C 0.5014(12) 0.6794(11) 0.3007(7) 0.0275(8) Uani 0.148(3) 1 d . . P C 6
H25A H 0.5480 0.6828 0.3219 0.033 Uiso 0.148(3) 1 calc R U P C 6
H25B H 0.4558 0.6820 0.3228 0.033 Uiso 0.148(3) 1 calc R U P C 6
C26 C 0.501(3) 0.602(3) 0.2748(12) 0.0435(13) Uani 0.148(3) 1 d . . P C 6
H26A H 0.4522 0.5943 0.2575 0.065 Uiso 0.148(3) 1 calc R U P C 6
H26B H 0.5084 0.5606 0.2995 0.065 Uiso 0.148(3) 1 calc R U P C 6
H26C H 0.5438 0.5999 0.2507 0.065 Uiso 0.148(3) 1 calc R U P C 6
C27 C 0.5707(12) 0.7504(12) 0.2334(7) 0.0351(9) Uani 0.148(3) 1 d . . P C 6
H27A H 0.5715 0.7995 0.2146 0.042 Uiso 0.148(3) 1 calc R U P C 6
H27B H 0.5657 0.7081 0.2088 0.042 Uiso 0.148(3) 1 calc R U P C 6
C28 C 0.647(5) 0.742(5) 0.259(2) 0.0445(18) Uani 0.148(3) 1 d . . P C 6
H28A H 0.6889 0.7451 0.2350 0.067 Uiso 0.148(3) 1 calc R U P C 6
H28B H 0.6491 0.6913 0.2760 0.067 Uiso 0.148(3) 1 calc R U P C 6
H28C H 0.6530 0.7827 0.2841 0.067 Uiso 0.148(3) 1 calc R U P C 6

loop_
_atom_site_aniso_label
_atom_site_aniso_U_11
_atom_site_aniso_U_22
_atom_site_aniso_U_33
_atom_site_aniso_U_23
_atom_site_aniso_U_13
_atom_site_aniso_U_12
O1 0.0268(10) 0.0188(10) 0.0534(13) 0.0047(11) -0.0011(11) 0.0008(8)
O2 0.0227(10) 0.0262(10) 0.0448(12) -0.0032(10) -0.0051(10) 0.0021(7)
C2 0.0250(14) 0.0258(13) 0.0202(13) 0.0005(12) -0.0018(12) -0.0008(10)
C1 0.0202(12) 0.0209(12) 0.0212(13) 0.0004(12) -0.0016(12) -0.0007(10)
B2 0.0211(17) 0.0221(16) 0.0228(16) 0.0017(13) 0.0026(13) -0.0018(13)
B3 0.0239(17) 0.0233(17) 0.0240(16) -0.0030(13) -0.0051(13) -0.0033(13)
B4 0.0273(18) 0.0233(16) 0.0182(15) 0.0023(13) 0.0020(13) 0.0009(13)
B5 0.0194(14) 0.0237(15) 0.0241(15) 0.0021(14) 0.0011(14) -0.0024(11)
B6 0.0237(17) 0.0245(17) 0.0168(15) 0.0017(13) -0.0016(12) -0.0015(13)
B7 0.0231(15) 0.0227(15) 0.0223(15) -0.0005(14) -0.0026(14) -0.0021(11)
B8 0.0278(18) 0.0221(17) 0.0184(15) -0.0006(13) -0.0010(13) -0.0011(13)
B9 0.0232(17) 0.0249(17) 0.0216(16) 0.0026(13) 0.0041(13) -0.0010(13)
B10 0.0209(16) 0.0238(17) 0.0241(16) 0.0018(13) -0.0028(13) 0.0010(13)
B11 0.0249(17) 0.0221(16) 0.0169(15) 0.0011(12) 0.0010(13) -0.0001(13)
B12 0.0231(14) 0.0216(14) 0.0186(14) 0.0021(13) 0.0010(13) 0.0003(11)
C3 0.0199(15) 0.035(2) 0.0206(15) 0.0003(16) 0.0005(12) -0.0097(14)
C4 0.0256(17) 0.0262(19) 0.0279(17) 0.0030(15) 0.0008(15) -0.0042(15)
N1 0.0210(18) 0.0205(18) 0.0166(14) 0.000 0.000 -0.0010(15)
C10 0.055(3) 0.035(2) 0.037(2) 0.0142(19) 0.009(2) 0.008(2)
C11 0.043(3) 0.0217(19) 0.063(5) 0.017(3) -0.003(4) -0.006(2)
C12 0.055(2) 0.036(2) 0.066(2) 0.0006(19) -0.031(2) 0.0024(18)
C13 0.032(3) 0.055(3) 0.178(7) 0.003(6) -0.017(5) 0.000(2)
C15 0.055(3) 0.035(2) 0.037(2) 0.0142(19) 0.009(2) 0.008(2)
C16 0.043(3) 0.0217(19) 0.063(5) 0.017(3) -0.003(4) -0.006(2)
C17 0.055(2) 0.036(2) 0.066(2) 0.0006(19) -0.031(2) 0.0024(18)
C18 0.032(3) 0.055(3) 0.178(7) 0.003(6) -0.017(5) 0.000(2)
N2 0.028(2) 0.0239(19) 0.0186(15) 0.000 0.000 -0.0023(17)
C20 0.0340(19) 0.0254(18) 0.0230(17) -0.0054(14) 0.0023(14) -0.0039(14)
C21 0.066(3) 0.0253(19) 0.040(3) 0.000(3) 0.012(3) -0.0035(19)
C22 0.049(2) 0.0310(19) 0.0254(18) -0.0009(15) -0.0169(16) -0.0001(16)
C23 0.0296(19) 0.043(2) 0.061(5) -0.005(5) -0.013(4) 0.0022(16)
C25 0.0340(19) 0.0254(18) 0.0230(17) -0.0054(14) 0.0023(14) -0.0039(14)
C26 0.066(3) 0.0253(19) 0.040(3) 0.000(3) 0.012(3) -0.0035(19)
C27 0.049(2) 0.0310(19) 0.0254(18) -0.0009(15) -0.0169(16) -0.0001(16)
C28 0.0296(19) 0.043(2) 0.061(5) -0.005(5) -0.013(4) 0.0022(16)

loop_
_atom_type_symbol
_atom_type_description
_atom_type_scat_dispersion_real
_atom_type_scat_dispersion_imag
_atom_type_scat_source
C C 0.0033 0.0016 'International Tables Vol C Tables 4.2.6.8 and 6.1.1.4'
H H 0.0000 0.0000 'International Tables Vol C Tables 4.2.6.8 and 6.1.1.4'
B B 0.0013 0.0007 'International Tables Vol C Tables 4.2.6.8 and 6.1.1.4'
N N 0.0061 0.0033 'International Tables Vol C Tables 4.2.6.8 and 6.1.1.4'
O O 0.0106 0.0060 'International Tables Vol C Tables 4.2.6.8 and 6.1.1.4'
I I -0.4742 1.8119 'International Tables Vol C Tables 4.2.6.8 and 6.1.1.4'

loop_
_geom_angle_atom_site_label_1
_geom_angle_atom_site_label_2
_geom_angle_atom_site_label_3
_geom_angle
_geom_angle_site_symmetry_1
_geom_angle_site_symmetry_3
C2 O1 H1 108(2) . .
O2 C2 O1 122.5(2) . .
O2 C2 C1 122.9(2) . .
O1 C2 C1 114.7(2) . .
C2 C1 B3 114.7(2) . .
C2 C1 B2 114.2(2) . .
B3 C1 B2 62.69(16) . .
C2 C1 B4 119.0(2) . .
B3 C1 B4 63.11(17) . .
B2 C1 B4 115.1(2) . .
C2 C1 B6 118.6(2) . .
B3 C1 B6 114.6(2) . .
B2 C1 B6 62.69(17) . .
B4 C1 B6 114.66(18) . .
C2 C1 B5 121.9(2) . .
B3 C1 B5 114.5(2) . .
B2 C1 B5 114.5(2) . .
B4 C1 B5 62.43(17) . .
B6 C1 B5 62.60(17) . .
C1 B2 B11 104.9(2) . .
C1 B2 B7 104.6(2) . .
B11 B2 B7 60.91(17) . .
C1 B2 B3 58.49(17) . .
B11 B2 B3 108.5(2) . .
B7 B2 B3 59.68(18) . .
C1 B2 B6 58.75(16) . .
B11 B2 B6 59.91(17) . .
B7 B2 B6 108.4(2) . .
B3 B2 B6 107.9(2) . .
C1 B2 H2 124.9 . .
B11 B2 H2 121.9 . .
B7 B2 H2 122.1 . .
B3 B2 H2 121.6 . .
B6 B2 H2 121.4 . .
C1 B3 B8 104.8(2) . .
C1 B3 B7 104.8(2) . .
B8 B3 B7 60.78(18) . .
C1 B3 B2 58.82(17) . .
B8 B3 B2 108.3(2) . .
B7 B3 B2 59.71(18) . .
C1 B3 B4 58.65(16) . .
B8 B3 B4 60.09(17) . .
B7 B3 B4 108.8(2) . .
B2 B3 B4 108.2(2) . .
C1 B3 H3 124.8 . .
B8 B3 H3 122.0 . .
B7 B3 H3 122.0 . .
B2 B3 H3 121.5 . .
B4 B3 H3 121.2 . .
C1 B4 B9 104.3(2) . .
C1 B4 B8 103.7(2) . .
B9 B4 B8 60.38(18) . .
C1 B4 B5 58.86(15) . .
B9 B4 B5 59.66(17) . .
B8 B4 B5 107.8(2) . .
C1 B4 B3 58.24(16) . .
B9 B4 B3 107.4(2) . .
B8 B4 B3 59.13(17) . .
B5 B4 B3 107.6(2) . .
C1 B4 H4 125.2 . .
B9 B4 H4 122.5 . .
B8 B4 H4 122.7 . .
B5 B4 H4 121.5 . .
B3 B4 H4 122.1 . .
C1 B5 B9 104.4(2) . .
C1 B5 B10 104.4(2) . .
B9 B5 B10 60.57(16) . .
C1 B5 B4 58.71(16) . .
B9 B5 B4 59.98(17) . .
B10 B5 B4 108.6(2) . .
C1 B5 B6 58.67(16) . .
B9 B5 B6 108.2(2) . .
B10 B5 B6 59.67(17) . .
B4 B5 B6 108.33(19) . .
C1 B5 H5 125.1 . .
B9 B5 H5 122.3 . .
B10 B5 H5 122.2 . .
B4 B5 H5 121.2 . .
B6 B5 H5 121.4 . .
C1 B6 B10 104.5(2) . .
C1 B6 B11 104.4(2) . .
B10 B6 B11 60.79(18) . .
C1 B6 B2 58.57(16) . .
B10 B6 B2 108.0(2) . .
B11 B6 B2 59.37(17) . .
C1 B6 B5 58.73(15) . .
B10 B6 B5 59.82(16) . .
B11 B6 B5 108.4(2) . .
B2 B6 B5 107.9(2) . .
C1 B6 H6 125.0 . .
B10 B6 H6 122.2 . .
B11 B6 H6 122.2 . .
B2 B6 H6 121.8 . .
B5 B6 H6 121.3 . .
B3 B7 B2 60.61(16) . .
B3 B7 B12 107.6(2) . .
B2 B7 B12 107.6(2) . .
B3 B7 B8 59.56(17) . .
B2 B7 B8 108.1(2) . .
B12 B7 B8 60.00(17) . .
B3 B7 B11 108.0(2) . .
B2 B7 B11 59.45(17) . .
B12 B7 B11 60.20(17) . .
B8 B7 B11 108.22(19) . .
B3 B7 H7 121.8 . .
B2 B7 H7 121.8 . .
B12 B7 H7 121.9 . .
B8 B7 H7 121.7 . .
B11 B7 H7 121.7 . .
B3 B8 B4 60.78(18) . .
B3 B8 B12 107.6(2) . .
B4 B8 B12 107.8(2) . .
B3 B8 B7 59.67(17) . .
B4 B8 B7 108.4(2) . .
B12 B8 B7 59.96(16) . .
B3 B8 B9 108.1(2) . .
B4 B8 B9 59.63(17) . .
B12 B8 B9 59.98(16) . .
B7 B8 B9 108.0(2) . .
B3 B8 H8 121.7 . .
B4 B8 H8 121.5 . .
B12 B8 H8 122.0 . .
B7 B8 H8 121.7 . .
B9 B8 H8 121.8 . .
B5 B9 B4 60.36(17) . .
B5 B9 B12 107.8(2) . .
B4 B9 B12 108.1(2) . .
B5 B9 B10 59.87(18) . .
B4 B9 B10 108.3(2) . .
B12 B9 B10 59.93(17) . .
B5 B9 B8 108.1(2) . .
B4 B9 B8 60.00(18) . .
B12 B9 B8 59.92(17) . .
B10 B9 B8 107.9(2) . .
B5 B9 H9 121.7 . .
B4 B9 H9 121.4 . .
B12 B9 H9 121.9 . .
B10 B9 H9 121.7 . .
B8 B9 H9 121.8 . .
B6 B10 B5 60.51(17) . .
B6 B10 B12 107.7(2) . .
B5 B10 B12 107.6(2) . .
B6 B10 B9 108.0(2) . .
B5 B10 B9 59.55(18) . .
B12 B10 B9 60.00(18) . .
B6 B10 B11 59.62(18) . .
B5 B10 B11 108.0(2) . .
B12 B10 B11 60.10(17) . .
B9 B10 B11 108.1(2) . .
B6 B10 H10 121.7 . .
B5 B10 H10 121.8 . .
B12 B10 H10 121.9 . .
B9 B10 H10 121.8 . .
B11 B10 H10 121.7 . .
B2 B11 B6 60.72(17) . .
B2 B11 B7 59.64(16) . .
B6 B11 B7 108.1(2) . .
B2 B11 B12 107.4(2) . .
B6 B11 B12 107.4(2) . .
B7 B11 B12 59.77(16) . .
B2 B11 B10 108.1(2) . .
B6 B11 B10 59.59(17) . .
B7 B11 B10 107.7(2) . .
B12 B11 B10 59.71(16) . .
B2 B11 H11 121.6 . .
B6 B11 H11 121.7 . .
B7 B11 H11 121.9 . .
B12 B11 H11 122.3 . .
B10 B11 H11 121.9 . .
C3 B12 B7 120.6(2) . .
C3 B12 B10 122.0(2) . .
B7 B12 B10 108.3(2) . .
C3 B12 B8 121.8(2) . .
B7 B12 B8 60.04(17) . .
B10 B12 B8 108.2(2) . .
C3 B12 B9 122.6(2) . .
B7 B12 B9 108.2(2) . .
B10 B12 B9 60.08(16) . .
B8 B12 B9 60.11(17) . .
C3 B12 B11 120.8(2) . .
B7 B12 B11 60.03(17) . .
B10 B12 B11 60.19(17) . .
B8 B12 B11 108.12(19) . .
B9 B12 B11 108.2(2) . .
B7 B12 I1 113.2(4) . .
B10 B12 I1 129.0(4) . .
B8 B12 I1 117.5(4) . .
B9 B12 I1 127.4(4) . .
B11 B12 I1 119.9(4) . .
C4 C3 B12 177.9(4) . .
C3 C4 H4A 180.0 . .
C15 N1 C15 106.8(9) . 6_554
C10 N1 C10 107.9(4) 6_554 .
C10 N1 C12 111.1(3) 6_554 6_554
C10 N1 C12 110.3(3) . 6_554
C10 N1 C12 110.3(3) 6_554 .
C10 N1 C12 111.1(3) . .
C12 N1 C12 106.3(5) 6_554 .
C15 N1 C17 111.2(7) . .
C15 N1 C17 111.1(7) 6_554 .
C15 N1 C17 111.1(7) . 6_554
C15 N1 C17 111.2(7) 6_554 6_554
C17 N1 C17 105.4(9) . 6_554
C11 C10 N1 118.8(4) . .
C11 C10 H10A 107.6 . .
N1 C10 H10A 107.6 . .
C11 C10 H10B 107.6 . .
N1 C10 H10B 107.6 . .
H10A C10 H10B 107.0 . .
C10 C11 H11A 109.5 . .
C10 C11 H11B 109.5 . .
H11A C11 H11B 109.5 . .
C10 C11 H11C 109.5 . .
H11A C11 H11C 109.5 . .
H11B C11 H11C 109.5 . .
N1 C12 C13 115.9(5) . .
N1 C12 H12A 108.3 . .
C13 C12 H12A 108.3 . .
N1 C12 H12B 108.3 . .
C13 C12 H12B 108.3 . .
H12A C12 H12B 107.4 . .
C12 C13 H13A 109.5 . .
C12 C13 H13B 109.5 . .
H13A C13 H13B 109.5 . .
C12 C13 H13C 109.5 . .
H13A C13 H13C 109.5 . .
H13B C13 H13C 109.5 . .
C16 C15 N1 119.8(12) . .
C16 C15 H15A 107.4 . .
N1 C15 H15A 107.4 . .
C16 C15 H15B 107.4 . .
N1 C15 H15B 107.4 . .
H15A C15 H15B 106.9 . .
C15 C16 H16A 109.5 . .
C15 C16 H16B 109.5 . .
H16A C16 H16B 109.5 . .
C15 C16 H16C 109.5 . .
H16A C16 H16C 109.5 . .
H16B C16 H16C 109.5 . .
C18 C17 N1 122.1(16) . .
C18 C17 H17A 106.8 . .
N1 C17 H17A 106.8 . .
C18 C17 H17B 106.8 . .
N1 C17 H17B 106.8 . .
H17A C17 H17B 106.7 . .
C17 C18 H18A 109.5 . .
C17 C18 H18B 109.5 . .
H18A C18 H18B 109.5 . .
C17 C18 H18C 109.5 . .
H18A C18 H18C 109.5 . .
H18B C18 H18C 109.5 . .
C27 N2 C27 109.5(14) . 6_564
C22 N2 C22 108.1(3) . 6_564
C22 N2 C20 110.53(19) . .
C22 N2 C20 111.20(19) 6_564 .
C22 N2 C20 111.20(19) . 6_564
C22 N2 C20 110.54(19) 6_564 6_564
C20 N2 C20 105.3(3) . 6_564
C27 N2 C25 111.3(11) . 6_564
C27 N2 C25 110.1(11) 6_564 6_564
C27 N2 C25 110.1(11) . .
C27 N2 C25 111.2(11) 6_564 .
C25 N2 C25 104.5(13) 6_564 .
C21 C20 N2 115.0(3) . .
C21 C20 H20A 108.5 . .
N2 C20 H20A 108.5 . .
C21 C20 H20B 108.5 . .
N2 C20 H20B 108.5 . .
H20A C20 H20B 107.5 . .
C20 C21 H21A 109.5 . .
C20 C21 H21B 109.5 . .
H21A C21 H21B 109.5 . .
C20 C21 H21C 109.5 . .
H21A C21 H21C 109.5 . .
H21B C21 H21C 109.5 . .
N2 C22 C23 116.3(4) . .
N2 C22 H22A 108.2 . .
C23 C22 H22A 108.2 . .
N2 C22 H22B 108.2 . .
C23 C22 H22B 108.2 . .
H22A C22 H22B 107.4 . .
C22 C23 H23A 109.5 . .
C22 C23 H23B 109.5 . .
H23A C23 H23B 109.5 . .
C22 C23 H23C 109.5 . .
H23A C23 H23C 109.5 . .
H23B C23 H23C 109.5 . .
C26 C25 N2 114.8(18) . .
C26 C25 H25A 108.6 . .
N2 C25 H25A 108.6 . .
C26 C25 H25B 108.6 . .
N2 C25 H25B 108.6 . .
H25A C25 H25B 107.5 . .
C25 C26 H26A 109.5 . .
C25 C26 H26B 109.5 . .
H26A C26 H26B 109.5 . .
C25 C26 H26C 109.5 . .
H26A C26 H26C 109.5 . .
H26B C26 H26C 109.5 . .
N2 C27 C28 117(3) . .
N2 C27 H27A 108.1 . .
C28 C27 H27A 108.1 . .
N2 C27 H27B 108.1 . .
C28 C27 H27B 108.1 . .
H27A C27 H27B 107.3 . .
C27 C28 H28A 109.5 . .
C27 C28 H28B 109.5 . .
H28A C28 H28B 109.5 . .
C27 C28 H28C 109.5 . .
H28A C28 H28C 109.5 . .
H28B C28 H28C 109.5 . .

loop_
_geom_bond_atom_site_label_1
_geom_bond_atom_site_label_2
_geom_bond_distance
_geom_bond_site_symmetry_2
O1 C2 1.311(3) .
O1 H1 0.83(3) .
O2 C2 1.220(3) .
C2 C1 1.499(3) .
C1 B3 1.711(4) .
C1 B2 1.717(4) .
C1 B4 1.718(4) .
C1 B6 1.720(4) .
C1 B5 1.721(3) .
B2 B11 1.764(4) .
B2 B7 1.767(4) .
B2 B3 1.783(4) .
B2 B6 1.788(4) .
B2 H2 1.1200 .
B3 B8 1.765(4) .
B3 B7 1.767(4) .
B3 B4 1.794(4) .
B3 H3 1.1200 .
B4 B9 1.776(4) .
B4 B8 1.782(4) .
B4 B5 1.782(4) .
B4 H4 1.1200 .
B5 B9 1.770(4) .
B5 B10 1.776(4) .
B5 B6 1.788(4) .
B5 H5 1.1200 .
B6 B10 1.773(4) .
B6 B11 1.773(5) .
B6 H6 1.1200 .
B7 B12 1.785(4) .
B7 B8 1.786(4) .
B7 B11 1.790(4) .
B7 H7 1.1200 .
B8 B12 1.786(4) .
B8 B9 1.789(4) .
B8 H8 1.1200 .
B9 B12 1.787(4) .
B9 B10 1.788(4) .
B9 H9 1.1200 .
B10 B12 1.785(4) .
B10 B11 1.794(4) .
B10 H10 1.1200 .
B11 B12 1.793(4) .
B11 H11 1.1200 .
B12 C3 1.563(5) .
B12 I1 2.163(16) .
C3 C4 1.146(5) .
C4 H4A 0.9500 .
N1 C15 1.495(12) .
N1 C15 1.495(12) 6_554
N1 C10 1.500(4) 6_554
N1 C10 1.500(4) .
N1 C12 1.508(5) 6_554
N1 C12 1.508(5) .
N1 C17 1.532(15) .
N1 C17 1.532(15) 6_554
C10 C11 1.478(8) .
C10 H10A 0.9900 .
C10 H10B 0.9900 .
C11 H11A 0.9800 .
C11 H11B 0.9800 .
C11 H11C 0.9800 .
C12 C13 1.511(11) .
C12 H12A 0.9900 .
C12 H12B 0.9900 .
C13 H13A 0.9800 .
C13 H13B 0.9800 .
C13 H13C 0.9800 .
C15 C16 1.44(2) .
C15 H15A 0.9900 .
C15 H15B 0.9900 .
C16 H16A 0.9800 .
C16 H16B 0.9800 .
C16 H16C 0.9800 .
C17 C18 1.36(3) .
C17 H17A 0.9900 .
C17 H17B 0.9900 .
C18 H18A 0.9800 .
C18 H18B 0.9800 .
C18 H18C 0.9800 .
N2 C27 1.50(2) .
N2 C27 1.50(2) 6_564
N2 C22 1.511(4) .
N2 C22 1.511(4) 6_564
N2 C20 1.528(3) .
N2 C20 1.528(3) 6_564
N2 C25 1.548(19) 6_564
N2 C25 1.548(19) .
C20 C21 1.511(7) .
C20 H20A 0.9900 .
C20 H20B 0.9900 .
C21 H21A 0.9800 .
C21 H21B 0.9800 .
C21 H21C 0.9800 .
C22 C23 1.521(13) .
C22 H22A 0.9900 .
C22 H22B 0.9900 .
C23 H23A 0.9800 .
C23 H23B 0.9800 .
C23 H23C 0.9800 .
C25 C26 1.52(4) .
C25 H25A 0.9900 .
C25 H25B 0.9900 .
C26 H26A 0.9800 .
C26 H26B 0.9800 .
C26 H26C 0.9800 .
C27 C28 1.50(7) .
C27 H27A 0.9900 .
C27 H27B 0.9900 .
C28 H28A 0.9800 .
C28 H28B 0.9800 .
C28 H28C 0.9800 .
